data_7246374
loop_
_publ_author_name
'Kolesnik, Irina A.'
'Potkin, Vladimir I.'
'Grigoriev, Mikhail S.'
'Novikov, Anton P.'
'Gomila, Rosa M.'
'Podrezova, Alexandra G.'
'Brazhkin, Vadim V.'
'Zubkov, Fedor I.'
'Frontera, Antonio'

_publ_section_title
;
 Synthesis, X-ray characterization and DFT calculations of a series of
 3-substituted 4,5-dichloroisothiazoles
;
_journal_issue 13
_journal_name_full CrystEngComm
_journal_page_first 1976
_journal_page_last 1985
_journal_paper_doi 10.1039/D3CE00112A
_journal_volume 25
_journal_year 2023
_chemical_formula_sum 'C14 H14 Cl2 N2 O2 S'
_chemical_formula_weight 345.23
_space_group_crystal_system monoclinic
_space_group_IT_number 4
_space_group_name_Hall 'P 2yb'
_space_group_name_H-M_alt 'P 1 21 1'
_atom_sites_solution_hydrogens mixed
_audit_creation_method SHELXL-2018/3
_audit_update_record
;
2023-01-18 deposited with the CCDC.	2023-02-28 downloaded from the CCDC.
;
_cell_angle_alpha 90
_cell_angle_beta 112.990(3)
_cell_angle_gamma 90
_cell_formula_units_Z 4
_cell_length_a 7.2276(5)
_cell_length_b 26.5464(19)
_cell_length_c 8.5613(6)
_cell_measurement_reflns_used 3912
_cell_measurement_temperature 100(2)
_cell_measurement_theta_max 24.93
_cell_measurement_theta_min 3.14
_cell_volume 1512.16(19)
_computing_structure_refinement 'SHELXL-2018/3 (Sheldrick, 2018)'
_diffrn_ambient_temperature 100(2)
_diffrn_measured_fraction_theta_full 0.994
_diffrn_measured_fraction_theta_max 0.996
_diffrn_measurement_device_type 'Bruker KAPPA APEX II area-detector diffractometer'
_diffrn_radiation_type MoK\a
_diffrn_radiation_wavelength 0.71073
_diffrn_reflns_av_R_equivalents 0.0655
_diffrn_reflns_av_unetI/netI 0.0936
_diffrn_reflns_Laue_measured_fraction_full 0.994
_diffrn_reflns_Laue_measured_fraction_max 0.996
_diffrn_reflns_limit_h_max 10
_diffrn_reflns_limit_h_min -10
_diffrn_reflns_limit_k_max 37
_diffrn_reflns_limit_k_min -37
_diffrn_reflns_limit_l_max 11
_diffrn_reflns_limit_l_min -12
_diffrn_reflns_number 25913
_diffrn_reflns_point_group_measured_fraction_full 0.982
_diffrn_reflns_point_group_measured_fraction_max 0.973
_diffrn_reflns_theta_full 25.242
_diffrn_reflns_theta_max 29.999
_diffrn_reflns_theta_min 4.337
_exptl_absorpt_coefficient_mu 0.572
_exptl_absorpt_correction_T_max 1.0000
_exptl_absorpt_correction_T_min 0.9229
_exptl_absorpt_correction_type multi-scan
_exptl_absorpt_process_details
;
 SADABS 2016/2: Krause, L., Herbst-Irmer, R., Sheldrick G.M. & Stalke D.,
 J. Appl. Cryst. 48 (2015) 3-10
;
_exptl_crystal_colour yellow
_exptl_crystal_density_diffrn 1.516
_exptl_crystal_description fragment
_exptl_crystal_F_000 712
_exptl_crystal_size_max 0.320
_exptl_crystal_size_mid 0.200
_exptl_crystal_size_min 0.160
_refine_diff_density_max 0.449
_refine_diff_density_min -0.423
_refine_diff_density_rms 0.084
_refine_ls_abs_structure_details
;
 Flack x determined using 2247 quotients [(I+)-(I-)]/[(I+)+(I-)]
 (Parsons, Flack and Wagner, Acta Cryst. B69 (2013) 249-259).
;
_refine_ls_abs_structure_Flack 0.04(4)
_refine_ls_extinction_method none
_refine_ls_goodness_of_fit_ref 1.016
_refine_ls_hydrogen_treatment mixed
_refine_ls_matrix_type full
_refine_ls_number_parameters 393
_refine_ls_number_reflns 8579
_refine_ls_number_restraints 2
_refine_ls_restrained_S_all 1.016
_refine_ls_R_factor_all 0.0840
_refine_ls_R_factor_gt 0.0507
_refine_ls_shift/su_max 0.001
_refine_ls_shift/su_mean 0.000
_refine_ls_structure_factor_coef Fsqd
_refine_ls_weighting_details 'w=1/[\s^2^(Fo^2^)+(0.0353P)^2^] where P=(Fo^2^+2Fc^2^)/3'
_refine_ls_weighting_scheme calc
_refine_ls_wR_factor_gt 0.0867
_refine_ls_wR_factor_ref 0.0982
_reflns_Friedel_coverage 0.915
_reflns_Friedel_fraction_full 0.969
_reflns_Friedel_fraction_max 0.950
_reflns_number_gt 6270
_reflns_number_total 8579
_reflns_threshold_expression 'I > 2\s(I)'
_cod_data_source_file d3ce00112a2.cif
_cod_data_source_block I681
_cod_depositor_comments 'Adding full bibliography for 7246372--7246377.cif.'
_cod_original_sg_symbol_H-M 'P 21'
_cod_database_code 7246374
_shelx_shelxl_version_number 2018/3
_shelx_space_group_comment
;
The symmetry employed for this shelxl refinement is uniquely defined
by the following loop, which should always be used as a source of
symmetry information in preference to the above space-group names.
They are only intended as comments.
;
_shelx_estimated_absorpt_t_min 0.838
_shelx_estimated_absorpt_t_max 0.914

loop_
_space_group_symop_operation_xyz
'x, y, z'
'-x, y+1/2, -z'

loop_
_atom_site_label
_atom_site_type_symbol
_atom_site_fract_x
_atom_site_fract_y
_atom_site_fract_z
_atom_site_U_iso_or_equiv
_atom_site_adp_type
_atom_site_occupancy
_atom_site_site_symmetry_order
_atom_site_calc_flag
_atom_site_refinement_flags_posn
_atom_site_refinement_flags_adp
_atom_site_refinement_flags_occupancy
_atom_site_disorder_assembly
_atom_site_disorder_group
Cl1 Cl 0.70922(16) 0.59150(4) 0.45439(14) 0.0150(2) Uani 1 1 d . . . . .
Cl2 Cl 0.67179(19) 0.48511(5) 0.64165(15) 0.0241(3) Uani 1 1 d . . . . .
S1 S 0.2376(2) 0.51665(5) 0.52255(16) 0.0198(3) Uani 1 1 d . . . . .
O1 O 0.4278(5) 0.63844(15) 0.0658(4) 0.0258(9) Uani 1 1 d . . . . .
O2 O 0.4720(5) 0.69944(14) 0.5707(5) 0.0274(9) Uani 1 1 d . . . . .
N1 N -0.1553(5) 0.65402(16) 0.1639(5) 0.0142(9) Uani 1 1 d D . . . .
H1 H -0.274(5) 0.654(2) 0.139(6) 0.017 Uiso 1 1 d D U . . .
N2 N 0.1528(6) 0.56982(16) 0.4179(5) 0.0172(9) Uani 1 1 d . . . . .
C2 C -0.0731(7) 0.63421(19) 0.0577(6) 0.0130(11) Uani 1 1 d . . . . .
C3 C 0.1319(7) 0.63451(17) 0.1117(5) 0.0099(9) Uani 1 1 d . . . . .
C4 C 0.2553(7) 0.64386(17) 0.2985(5) 0.0114(9) Uani 1 1 d . . . . .
H4A H 0.386165 0.659184 0.309261 0.014 Uiso 1 1 calc R U . . .
C5 C 0.1516(7) 0.68029(17) 0.3755(6) 0.0111(9) Uani 1 1 d . . . . .
C6 C -0.0512(7) 0.68224(19) 0.3086(6) 0.0128(10) Uani 1 1 d . . . . .
C7 C -0.2273(7) 0.6155(2) -0.1066(6) 0.0169(10) Uani 1 1 d . . . . .
H7A H -0.346089 0.603823 -0.088568 0.025 Uiso 1 1 calc R U . . .
H7B H -0.171098 0.587565 -0.148788 0.025 Uiso 1 1 calc R U . . .
H7C H -0.265716 0.642895 -0.189980 0.025 Uiso 1 1 calc R U . . .
C8 C 0.2455(7) 0.63017(18) 0.0038(6) 0.0122(10) Uani 1 1 d . . . . .
C9 C 0.1496(7) 0.6179(2) -0.1824(6) 0.0180(11) Uani 1 1 d . . . . .
H9A H 0.033339 0.639896 -0.237422 0.027 Uiso 1 1 calc R U . . .
H9B H 0.105640 0.582651 -0.196925 0.027 Uiso 1 1 calc R U . . .
H9C H 0.247479 0.623105 -0.234155 0.027 Uiso 1 1 calc R U . . .
C10 C 0.2910(8) 0.70719(19) 0.5254(6) 0.0137(10) Uani 1 1 d . . . . .
C11 C 0.2232(7) 0.74221(19) 0.6295(6) 0.0194(11) Uani 1 1 d . . . . .
H11A H 0.136531 0.723961 0.674227 0.029 Uiso 1 1 calc R U . . .
H11B H 0.147985 0.770238 0.558539 0.029 Uiso 1 1 calc R U . . .
H11C H 0.340612 0.755364 0.724050 0.029 Uiso 1 1 calc R U . . .
C12 C -0.1887(7) 0.71349(19) 0.3643(6) 0.0175(11) Uani 1 1 d . . . . .
H12A H -0.328779 0.706856 0.289255 0.026 Uiso 1 1 calc R U . . .
H12B H -0.158847 0.749295 0.358844 0.026 Uiso 1 1 calc R U . . .
H12C H -0.167979 0.704612 0.481113 0.026 Uiso 1 1 calc R U . . .
C13 C 0.3001(7) 0.59416(19) 0.3948(5) 0.0118(9) Uani 1 1 d . . . . .
C14 C 0.4903(7) 0.56963(18) 0.4645(6) 0.0115(9) Uani 1 1 d . . . . .
C15 C 0.4786(7) 0.52539(18) 0.5393(6) 0.0158(11) Uani 1 1 d . . . . .
Cl21 Cl 0.60100(16) 0.40731(5) 0.93553(14) 0.0177(3) Uani 1 1 d . . . . .
Cl22 Cl 0.5683(2) 0.51400(5) 1.12360(16) 0.0291(3) Uani 1 1 d . . . . .
S21 S 0.1363(2) 0.48261(5) 1.01216(16) 0.0220(3) Uani 1 1 d . . . . .
O21 O 0.3170(5) 0.37323(16) 0.5532(4) 0.0266(10) Uani 1 1 d . . . . .
O22 O 0.3589(5) 0.30230(16) 1.0534(4) 0.0249(9) Uani 1 1 d . . . . .
N21 N -0.2702(6) 0.34561(16) 0.6426(5) 0.0143(9) Uani 1 1 d D . . . .
H21 H -0.387(5) 0.350(2) 0.614(6) 0.017 Uiso 1 1 d D U . . .
N22 N 0.0479(6) 0.43000(15) 0.9046(5) 0.0166(9) Uani 1 1 d . . . . .
C22 C -0.1874(7) 0.36581(19) 0.5379(5) 0.0120(10) Uani 1 1 d . . . . .
C23 C 0.0176(7) 0.36632(18) 0.5923(6) 0.0115(10) Uani 1 1 d . . . . .
C24 C 0.1416(6) 0.35643(17) 0.7784(5) 0.0106(9) Uani 1 1 d . . . . .
H24A H 0.271117 0.340752 0.787200 0.013 Uiso 1 1 calc R U . . .
C25 C 0.0396(7) 0.32008(18) 0.8556(6) 0.0117(10) Uani 1 1 d . . . . .
C26 C -0.1660(7) 0.31766(17) 0.7865(5) 0.0108(9) Uani 1 1 d . . . . .
C27 C -0.3425(7) 0.38318(19) 0.3706(6) 0.0159(10) Uani 1 1 d . . . . .
H27A H -0.291975 0.412784 0.331290 0.024 Uiso 1 1 calc R U . . .
H27B H -0.466755 0.391990 0.384718 0.024 Uiso 1 1 calc R U . . .
H27C H -0.369806 0.356066 0.286853 0.024 Uiso 1 1 calc R U . . .
C28 C 0.1318(7) 0.37472(18) 0.4861(6) 0.0133(10) Uani 1 1 d . . . . .
C29 C 0.0367(7) 0.3840(2) 0.2987(6) 0.0209(11) Uani 1 1 d . . . . .
H29A H -0.073757 0.360152 0.246391 0.031 Uiso 1 1 calc R U . . .
H29B H 0.137268 0.379533 0.249383 0.031 Uiso 1 1 calc R U . . .
H29C H -0.015686 0.418522 0.277662 0.031 Uiso 1 1 calc R U . . .
C30 C 0.1787(7) 0.29376(18) 1.0073(6) 0.0152(10) Uani 1 1 d . . . . .
C31 C 0.1097(7) 0.25788(19) 1.1094(6) 0.0200(11) Uani 1 1 d . . . . .
H31A H 0.024485 0.231826 1.034542 0.030 Uiso 1 1 calc R U . . .
H31B H 0.032866 0.276361 1.163123 0.030 Uiso 1 1 calc R U . . .
H31C H 0.226898 0.242072 1.197129 0.030 Uiso 1 1 calc R U . . .
C32 C -0.3012(7) 0.28672(19) 0.8445(6) 0.0183(11) Uani 1 1 d . . . . .
H32A H -0.441813 0.294340 0.773635 0.027 Uiso 1 1 calc R U . . .
H32B H -0.274537 0.294770 0.963101 0.027 Uiso 1 1 calc R U . . .
H32C H -0.275445 0.250850 0.834757 0.027 Uiso 1 1 calc R U . . .
C33 C 0.1917(6) 0.40562(19) 0.8773(5) 0.0109(9) Uani 1 1 d . . . . .
C34 C 0.3834(7) 0.42926(18) 0.9446(6) 0.0131(10) Uani 1 1 d . . . . .
C35 C 0.3770(8) 0.4733(2) 1.0253(6) 0.0176(12) Uani 1 1 d . . . . .

loop_
_atom_site_aniso_label
_atom_site_aniso_U_11
_atom_site_aniso_U_22
_atom_site_aniso_U_33
_atom_site_aniso_U_23
_atom_site_aniso_U_13
_atom_site_aniso_U_12
Cl1 0.0086(5) 0.0181(6) 0.0158(6) -0.0005(5) 0.0020(4) 0.0008(5)
Cl2 0.0257(7) 0.0173(6) 0.0241(6) 0.0071(5) 0.0040(5) 0.0091(5)
S1 0.0207(7) 0.0166(7) 0.0241(7) 0.0056(6) 0.0109(6) -0.0006(6)
O1 0.0068(17) 0.052(3) 0.0184(19) -0.0080(17) 0.0053(15) -0.0042(17)
O2 0.0144(19) 0.035(3) 0.026(2) -0.0154(17) 0.0013(17) 0.0009(17)
N1 0.0042(18) 0.023(2) 0.016(2) -0.0023(17) 0.0041(17) -0.0012(17)
N2 0.015(2) 0.017(2) 0.020(2) 0.0015(18) 0.0074(19) 0.0012(18)
C2 0.014(3) 0.012(3) 0.012(2) 0.0002(19) 0.005(2) -0.002(2)
C3 0.009(2) 0.011(2) 0.008(2) -0.0002(17) 0.0021(18) -0.0019(18)
C4 0.010(2) 0.013(2) 0.010(2) -0.0001(18) 0.0024(18) 0.0001(19)
C5 0.011(2) 0.011(2) 0.011(2) 0.0003(18) 0.0030(18) 0.0003(19)
C6 0.017(2) 0.010(3) 0.015(2) 0.0018(19) 0.009(2) 0.000(2)
C7 0.008(2) 0.026(3) 0.013(2) -0.005(2) 0.0006(19) -0.003(2)
C8 0.009(2) 0.014(2) 0.014(2) 0.0011(18) 0.0042(19) 0.0014(18)
C9 0.010(2) 0.030(3) 0.013(2) 0.001(2) 0.003(2) -0.001(2)
C10 0.015(2) 0.011(3) 0.014(2) 0.0005(19) 0.005(2) -0.002(2)
C11 0.021(3) 0.020(3) 0.018(3) -0.002(2) 0.008(2) 0.003(2)
C12 0.013(2) 0.016(3) 0.025(3) -0.002(2) 0.009(2) 0.001(2)
C13 0.013(2) 0.013(3) 0.011(2) -0.0010(19) 0.0050(19) 0.002(2)
C14 0.012(2) 0.013(2) 0.009(2) 0.0000(18) 0.0040(19) 0.0004(19)
C15 0.017(3) 0.015(3) 0.011(2) 0.0003(19) 0.001(2) 0.005(2)
Cl21 0.0112(6) 0.0244(7) 0.0166(6) -0.0036(5) 0.0044(5) -0.0039(5)
Cl22 0.0380(8) 0.0208(7) 0.0264(7) -0.0102(6) 0.0104(6) -0.0153(6)
S21 0.0274(7) 0.0158(6) 0.0232(7) -0.0036(6) 0.0103(6) 0.0035(6)
O21 0.0067(17) 0.057(3) 0.0157(19) 0.0065(17) 0.0043(15) 0.0031(17)
O22 0.014(2) 0.035(2) 0.023(2) 0.0117(17) 0.0030(17) -0.0001(17)
N21 0.0048(18) 0.021(2) 0.017(2) 0.0014(17) 0.0042(17) 0.0014(17)
N22 0.019(2) 0.015(2) 0.015(2) 0.0021(17) 0.0061(18) 0.0044(18)
C22 0.012(2) 0.014(3) 0.010(2) -0.0005(18) 0.0037(19) 0.0020(19)
C23 0.009(2) 0.013(3) 0.012(2) 0.0003(19) 0.003(2) 0.000(2)
C24 0.005(2) 0.014(2) 0.013(2) 0.0011(18) 0.0032(18) 0.0011(18)
C25 0.011(2) 0.013(3) 0.014(2) -0.0015(19) 0.007(2) 0.0010(19)
C26 0.012(2) 0.011(2) 0.009(2) -0.0001(17) 0.0028(19) -0.0005(19)
C27 0.010(2) 0.025(3) 0.015(2) 0.001(2) 0.007(2) 0.002(2)
C28 0.010(2) 0.014(2) 0.015(2) 0.0008(18) 0.0038(19) 0.0013(18)
C29 0.017(3) 0.033(3) 0.013(2) 0.005(2) 0.007(2) 0.003(2)
C30 0.018(3) 0.012(3) 0.016(2) 0.0007(19) 0.007(2) 0.001(2)
C31 0.020(3) 0.022(3) 0.019(3) 0.009(2) 0.008(2) 0.001(2)
C32 0.013(2) 0.020(3) 0.024(3) -0.002(2) 0.010(2) -0.002(2)
C33 0.011(2) 0.015(2) 0.0056(19) 0.0040(18) 0.0025(18) 0.0023(19)
C34 0.013(2) 0.017(3) 0.008(2) 0.0003(18) 0.0024(19) 0.000(2)
C35 0.020(3) 0.017(3) 0.014(2) 0.000(2) 0.004(2) -0.002(2)

loop_
_atom_type_symbol
_atom_type_description
_atom_type_scat_dispersion_real
_atom_type_scat_dispersion_imag
_atom_type_scat_source
C C 0.0033 0.0016 'International Tables Vol C Tables 4.2.6.8 and 6.1.1.4'
H H 0.0000 0.0000 'International Tables Vol C Tables 4.2.6.8 and 6.1.1.4'
N N 0.0061 0.0033 'International Tables Vol C Tables 4.2.6.8 and 6.1.1.4'
O O 0.0106 0.0060 'International Tables Vol C Tables 4.2.6.8 and 6.1.1.4'
S S 0.1246 0.1234 'International Tables Vol C Tables 4.2.6.8 and 6.1.1.4'
Cl Cl 0.1484 0.1585 'International Tables Vol C Tables 4.2.6.8 and 6.1.1.4'

loop_
_geom_angle_atom_site_label_1
_geom_angle_atom_site_label_2
_geom_angle_atom_site_label_3
_geom_angle
_geom_angle_site_symmetry_1
_geom_angle_site_symmetry_3
_geom_angle_publ_flag
N2 S1 C15 94.5(2) . . ?
C2 N1 C6 125.0(4) . . ?
C2 N1 H1 121(4) . . ?
C6 N1 H1 113(4) . . ?
C13 N2 S1 110.3(3) . . ?
C3 C2 N1 117.8(4) . . ?
C3 C2 C7 129.0(4) . . ?
N1 C2 C7 113.2(4) . . ?
C2 C3 C8 126.0(4) . . ?
C2 C3 C4 118.1(4) . . ?
C8 C3 C4 115.8(4) . . ?
C3 C4 C13 110.0(4) . . ?
C3 C4 C5 112.0(4) . . ?
C13 C4 C5 110.6(3) . . ?
C3 C4 H4A 108.0 . . ?
C13 C4 H4A 108.0 . . ?
C5 C4 H4A 108.0 . . ?
C6 C5 C10 127.7(4) . . ?
C6 C5 C4 118.5(4) . . ?
C10 C5 C4 113.6(4) . . ?
C5 C6 N1 118.5(4) . . ?
C5 C6 C12 128.8(4) . . ?
N1 C6 C12 112.6(4) . . ?
C2 C7 H7A 109.5 . . ?
C2 C7 H7B 109.5 . . ?
H7A C7 H7B 109.5 . . ?
C2 C7 H7C 109.5 . . ?
H7A C7 H7C 109.5 . . ?
H7B C7 H7C 109.5 . . ?
O1 C8 C3 118.9(4) . . ?
O1 C8 C9 117.8(4) . . ?
C3 C8 C9 123.2(4) . . ?
C8 C9 H9A 109.5 . . ?
C8 C9 H9B 109.5 . . ?
H9A C9 H9B 109.5 . . ?
C8 C9 H9C 109.5 . . ?
H9A C9 H9C 109.5 . . ?
H9B C9 H9C 109.5 . . ?
O2 C10 C5 118.5(4) . . ?
O2 C10 C11 118.2(4) . . ?
C5 C10 C11 123.3(4) . . ?
C10 C11 H11A 109.5 . . ?
C10 C11 H11B 109.5 . . ?
H11A C11 H11B 109.5 . . ?
C10 C11 H11C 109.5 . . ?
H11A C11 H11C 109.5 . . ?
H11B C11 H11C 109.5 . . ?
C6 C12 H12A 109.5 . . ?
C6 C12 H12B 109.5 . . ?
H12A C12 H12B 109.5 . . ?
C6 C12 H12C 109.5 . . ?
H12A C12 H12C 109.5 . . ?
H12B C12 H12C 109.5 . . ?
N2 C13 C14 114.5(5) . . ?
N2 C13 C4 119.4(4) . . ?
C14 C13 C4 126.1(4) . . ?
C15 C14 C13 111.5(4) . . ?
C15 C14 Cl1 123.0(4) . . ?
C13 C14 Cl1 125.5(4) . . ?
C14 C15 Cl2 126.6(4) . . ?
C14 C15 S1 109.1(3) . . ?
Cl2 C15 S1 124.2(3) . . ?
N22 S21 C35 94.3(2) . . ?
C22 N21 C26 124.7(4) . . ?
C22 N21 H21 115(4) . . ?
C26 N21 H21 120(4) . . ?
C33 N22 S21 110.6(4) . . ?
N21 C22 C23 118.3(4) . . ?
N21 C22 C27 113.0(4) . . ?
C23 C22 C27 128.7(4) . . ?
C22 C23 C28 126.0(4) . . ?
C22 C23 C24 118.2(4) . . ?
C28 C23 C24 115.7(4) . . ?
C25 C24 C23 112.4(4) . . ?
C25 C24 C33 110.8(3) . . ?
C23 C24 C33 110.5(4) . . ?
C25 C24 H24A 107.6 . . ?
C23 C24 H24A 107.6 . . ?
C33 C24 H24A 107.6 . . ?
C26 C25 C30 127.7(4) . . ?
C26 C25 C24 118.2(4) . . ?
C30 C25 C24 114.0(4) . . ?
C25 C26 N21 118.8(4) . . ?
C25 C26 C32 128.2(4) . . ?
N21 C26 C32 113.0(4) . . ?
C22 C27 H27A 109.5 . . ?
C22 C27 H27B 109.5 . . ?
H27A C27 H27B 109.5 . . ?
C22 C27 H27C 109.5 . . ?
H27A C27 H27C 109.5 . . ?
H27B C27 H27C 109.5 . . ?
O21 C28 C23 118.5(4) . . ?
O21 C28 C29 117.7(4) . . ?
C23 C28 C29 123.7(4) . . ?
C28 C29 H29A 109.5 . . ?
C28 C29 H29B 109.5 . . ?
H29A C29 H29B 109.5 . . ?
C28 C29 H29C 109.5 . . ?
H29A C29 H29C 109.5 . . ?
H29B C29 H29C 109.5 . . ?
O22 C30 C25 118.1(4) . . ?
O22 C30 C31 118.8(4) . . ?
C25 C30 C31 123.1(4) . . ?
C30 C31 H31A 109.5 . . ?
C30 C31 H31B 109.5 . . ?
H31A C31 H31B 109.5 . . ?
C30 C31 H31C 109.5 . . ?
H31A C31 H31C 109.5 . . ?
H31B C31 H31C 109.5 . . ?
C26 C32 H32A 109.5 . . ?
C26 C32 H32B 109.5 . . ?
H32A C32 H32B 109.5 . . ?
C26 C32 H32C 109.5 . . ?
H32A C32 H32C 109.5 . . ?
H32B C32 H32C 109.5 . . ?
N22 C33 C34 114.9(5) . . ?
N22 C33 C24 119.1(4) . . ?
C34 C33 C24 125.9(4) . . ?
C35 C34 C33 111.2(4) . . ?
C35 C34 Cl21 121.9(4) . . ?
C33 C34 Cl21 126.9(4) . . ?
C34 C35 Cl22 127.8(4) . . ?
C34 C35 S21 108.9(4) . . ?
Cl22 C35 S21 123.3(3) . . ?

loop_
_geom_bond_atom_site_label_1
_geom_bond_atom_site_label_2
_geom_bond_distance
_geom_bond_site_symmetry_2
_geom_bond_publ_flag
Cl1 C14 1.719(5) . ?
Cl2 C15 1.705(5) . ?
S1 N2 1.656(4) . ?
S1 C15 1.707(5) . ?
O1 C8 1.233(5) . ?
O2 C10 1.228(6) . ?
N1 C2 1.370(6) . ?
N1 C6 1.391(6) . ?
N1 H1 0.80(3) . ?
N2 C13 1.325(6) . ?
C2 C3 1.369(6) . ?
C2 C7 1.498(6) . ?
C3 C8 1.460(6) . ?
C3 C4 1.517(6) . ?
C4 C13 1.522(6) . ?
C4 C5 1.523(6) . ?
C4 H4A 1.0000 . ?
C5 C6 1.350(6) . ?
C5 C10 1.470(6) . ?
C6 C12 1.508(6) . ?
C7 H7A 0.9800 . ?
C7 H7B 0.9800 . ?
C7 H7C 0.9800 . ?
C8 C9 1.505(6) . ?
C9 H9A 0.9800 . ?
C9 H9B 0.9800 . ?
C9 H9C 0.9800 . ?
C10 C11 1.497(7) . ?
C11 H11A 0.9800 . ?
C11 H11B 0.9800 . ?
C11 H11C 0.9800 . ?
C12 H12A 0.9800 . ?
C12 H12B 0.9800 . ?
C12 H12C 0.9800 . ?
C13 C14 1.424(6) . ?
C14 C15 1.356(6) . ?
Cl21 C34 1.707(5) . ?
Cl22 C35 1.697(5) . ?
S21 N22 1.657(4) . ?
S21 C35 1.717(5) . ?
O21 C28 1.234(5) . ?
O22 C30 1.225(5) . ?
N21 C22 1.366(6) . ?
N21 C26 1.382(6) . ?
N21 H21 0.79(3) . ?
N22 C33 1.320(5) . ?
C22 C23 1.369(6) . ?
C22 C27 1.505(6) . ?
C23 C28 1.464(6) . ?
C23 C24 1.515(6) . ?
C24 C25 1.514(6) . ?
C24 C33 1.521(6) . ?
C24 H24A 1.0000 . ?
C25 C26 1.370(6) . ?
C25 C30 1.471(7) . ?
C26 C32 1.502(6) . ?
C27 H27A 0.9800 . ?
C27 H27B 0.9800 . ?
C27 H27C 0.9800 . ?
C28 C29 1.499(6) . ?
C29 H29A 0.9800 . ?
C29 H29B 0.9800 . ?
C29 H29C 0.9800 . ?
C30 C31 1.504(6) . ?
C31 H31A 0.9800 . ?
C31 H31B 0.9800 . ?
C31 H31C 0.9800 . ?
C32 H32A 0.9800 . ?
C32 H32B 0.9800 . ?
C32 H32C 0.9800 . ?
C33 C34 1.422(6) . ?
C34 C35 1.368(7) . ?

loop_
_geom_hbond_atom_site_label_D
_geom_hbond_atom_site_label_H
_geom_hbond_atom_site_label_A
_geom_hbond_distance_DH
_geom_hbond_distance_HA
_geom_hbond_distance_DA
_geom_hbond_angle_DHA
_geom_hbond_site_symmetry_A
_geom_hbond_publ_flag
N1 H1 O1 0.80(3) 2.04(4) 2.825(5) 169(5) 1_455 yes
C4 H4A Cl1 1.00 2.82 3.325(4) 111.8 . yes
C11 H11C O22 0.98 2.58 3.554(6) 171.4 2_657 yes
N21 H21 O21 0.79(3) 2.09(4) 2.871(5) 170(5) 1_455 yes
C27 H27B O21 0.98 2.56 3.403(5) 144.6 1_455 yes
C31 H31C O2 0.98 2.57 3.546(6) 178.6 2_647 yes

loop_
_geom_torsion_atom_site_label_1
_geom_torsion_atom_site_label_2
_geom_torsion_atom_site_label_3
_geom_torsion_atom_site_label_4
_geom_torsion
_geom_torsion_site_symmetry_1
_geom_torsion_site_symmetry_2
_geom_torsion_site_symmetry_3
_geom_torsion_site_symmetry_4
_geom_torsion_publ_flag
C15 S1 N2 C13 0.0(3) . . . . ?
C6 N1 C2 C3 11.8(7) . . . . ?
C6 N1 C2 C7 -167.4(4) . . . . ?
N1 C2 C3 C8 -159.9(5) . . . . ?
C7 C2 C3 C8 19.1(8) . . . . ?
N1 C2 C3 C4 15.4(6) . . . . ?
C7 C2 C3 C4 -165.5(5) . . . . ?
C2 C3 C4 C13 89.3(5) . . . . ?
C8 C3 C4 C13 -94.9(5) . . . . ?
C2 C3 C4 C5 -34.2(5) . . . . ?
C8 C3 C4 C5 141.6(4) . . . . ?
C3 C4 C5 C6 28.9(6) . . . . ?
C13 C4 C5 C6 -94.3(5) . . . . ?
C3 C4 C5 C10 -155.0(4) . . . . ?
C13 C4 C5 C10 81.9(5) . . . . ?
C10 C5 C6 N1 179.3(4) . . . . ?
C4 C5 C6 N1 -5.3(6) . . . . ?
C10 C5 C6 C12 2.4(8) . . . . ?
C4 C5 C6 C12 177.9(4) . . . . ?
C2 N1 C6 C5 -17.3(7) . . . . ?
C2 N1 C6 C12 160.0(4) . . . . ?
C2 C3 C8 O1 169.4(5) . . . . ?
C4 C3 C8 O1 -6.1(7) . . . . ?
C2 C3 C8 C9 -8.3(7) . . . . ?
C4 C3 C8 C9 176.3(4) . . . . ?
C6 C5 C10 O2 177.8(5) . . . . ?
C4 C5 C10 O2 2.1(6) . . . . ?
C6 C5 C10 C11 0.0(7) . . . . ?
C4 C5 C10 C11 -175.6(4) . . . . ?
S1 N2 C13 C14 -0.4(5) . . . . ?
S1 N2 C13 C4 179.0(3) . . . . ?
C3 C4 C13 N2 -71.0(5) . . . . ?
C5 C4 C13 N2 53.2(5) . . . . ?
C3 C4 C13 C14 108.4(5) . . . . ?
C5 C4 C13 C14 -127.4(5) . . . . ?
N2 C13 C14 C15 0.8(6) . . . . ?
C4 C13 C14 C15 -178.6(4) . . . . ?
N2 C13 C14 Cl1 179.7(3) . . . . ?
C4 C13 C14 Cl1 0.2(7) . . . . ?
C13 C14 C15 Cl2 -178.5(4) . . . . ?
Cl1 C14 C15 Cl2 2.6(6) . . . . ?
C13 C14 C15 S1 -0.7(5) . . . . ?
Cl1 C14 C15 S1 -179.6(3) . . . . ?
N2 S1 C15 C14 0.4(3) . . . . ?
N2 S1 C15 Cl2 178.2(3) . . . . ?
C35 S21 N22 C33 -0.2(3) . . . . ?
C26 N21 C22 C23 -11.9(7) . . . . ?
C26 N21 C22 C27 165.9(4) . . . . ?
N21 C22 C23 C28 164.3(5) . . . . ?
C27 C22 C23 C28 -13.2(8) . . . . ?
N21 C22 C23 C24 -14.5(6) . . . . ?
C27 C22 C23 C24 168.0(5) . . . . ?
C22 C23 C24 C25 32.8(6) . . . . ?
C28 C23 C24 C25 -146.1(4) . . . . ?
C22 C23 C24 C33 -91.6(5) . . . . ?
C28 C23 C24 C33 89.5(5) . . . . ?
C23 C24 C25 C26 -27.5(6) . . . . ?
C33 C24 C25 C26 96.7(5) . . . . ?
C23 C24 C25 C30 156.6(4) . . . . ?
C33 C24 C25 C30 -79.2(5) . . . . ?
C30 C25 C26 N21 179.9(4) . . . . ?
C24 C25 C26 N21 4.6(6) . . . . ?
C30 C25 C26 C32 -1.7(8) . . . . ?
C24 C25 C26 C32 -177.0(4) . . . . ?
C22 N21 C26 C25 17.2(7) . . . . ?
C22 N21 C26 C32 -161.4(4) . . . . ?
C22 C23 C28 O21 -178.8(5) . . . . ?
C24 C23 C28 O21 0.0(7) . . . . ?
C22 C23 C28 C29 -0.1(8) . . . . ?
C24 C23 C28 C29 178.7(4) . . . . ?
C26 C25 C30 O22 -177.2(5) . . . . ?
C24 C25 C30 O22 -1.8(6) . . . . ?
C26 C25 C30 C31 1.5(8) . . . . ?
C24 C25 C30 C31 176.9(4) . . . . ?
S21 N22 C33 C34 0.1(5) . . . . ?
S21 N22 C33 C24 -179.3(3) . . . . ?
C25 C24 C33 N22 -53.3(5) . . . . ?
C23 C24 C33 N22 72.0(5) . . . . ?
C25 C24 C33 C34 127.4(4) . . . . ?
C23 C24 C33 C34 -107.3(5) . . . . ?
N22 C33 C34 C35 0.1(6) . . . . ?
C24 C33 C34 C35 179.5(4) . . . . ?
N22 C33 C34 Cl21 178.6(3) . . . . ?
C24 C33 C34 Cl21 -2.0(7) . . . . ?
C33 C34 C35 Cl22 -179.8(4) . . . . ?
Cl21 C34 C35 Cl22 1.6(6) . . . . ?
C33 C34 C35 S21 -0.2(5) . . . . ?
Cl21 C34 C35 S21 -178.8(3) . . . . ?
N22 S21 C35 C34 0.3(4) . . . . ?
N22 S21 C35 Cl22 179.9(3) . . . . ?
